data_4037689
loop_
_publ_author_name
'Bolte, Benoit'
'Bryan, Christopher S.'
'Sharp, Phillip P.'
'Sayyahi, Soheil'
'Rihouey, Charly'
'Kendrick, Amy'
'Lan, Ping'
'Banwell, Martin G.'
'Jackson, Colin J.'
'Fraser, Nicholas J.'
'Willis, Anthony C.'
'Ward, James S.'

_publ_section_title
;
 Total Syntheses of the 3H-Pyrrolo[2,3-c]quinolone-containing Alkaloids
 Marinoquinolines A-F, K and Aplidiopsamine A Using a Palladium-catalysed
 Ullmann Cross-coupling/Reductive Cyclization Pathway.
;
_journal_name_full 'The Journal of organic chemistry'
_journal_paper_doi 10.1021/acs.joc.9b02725
_journal_year 2019
_chemical_absolute_configuration unk
_chemical_compound_source local
_chemical_formula_moiety 'C11 H8 N2'
_chemical_formula_sum 'C11 H8 N2'
_chemical_formula_weight 168.20
_space_group_IT_number 19
_space_group_name_Hall 'P 2ac 2ab'
_space_group_name_H-M_alt 'P 21 21 21'
_symmetry_cell_setting orthorhombic
_symmetry_space_group_name_Hall 'P 2ac 2ab'
_symmetry_space_group_name_H-M 'P 21 21 21'
_atom_sites_solution_hydrogens difmap
_atom_sites_solution_primary direct
_audit_creation_date 14-05-20
_audit_creation_method CRYSTALS_ver_14.40
_audit_update_record
;
2014-06-10 - Report on C11 H8 N2
             by Anthony C. Willis
             for   Benoit Bolte and Martin Banwell

2014-06-04 - passes checkcif tests with minor warnings  
;
_cell_angle_alpha 90
_cell_angle_beta 90
_cell_angle_gamma 90
_cell_formula_units_Z 4
_cell_length_a 5.8450(1)
_cell_length_b 10.0578(2)
_cell_length_c 14.2170(3)
_cell_measurement_reflns_used 5869
_cell_measurement_temperature 150
_cell_measurement_theta_max 25
_cell_measurement_theta_min 2
_cell_volume 835.79(3)
_computing_cell_refinement 'CrysAlisPro (Agilent Technologies, 2013)'
_computing_data_collection
;
CrysAlisPro, Agilent Technologies,
Version 1.171.37.21t (release 24-10-2013 CrysAlis171 .NET)
(compiled Oct 24 2013,16:12:21)
;
_computing_data_reduction 'CrysAlisPro (Agilent Technologies, 2013)'
_computing_molecular_graphics 'PLATON (Spek, 2008)'
_computing_publication_material 'CRYSTALS (Betteridge et al., 2003)'
_computing_structure_refinement 'CRYSTALS (Betteridge et al., 2003)'
_computing_structure_solution 'SIR92 (Altomare et al., 1994)'
_diffrn_ambient_temperature 150
_diffrn_measured_fraction_theta_full 0.999
_diffrn_measured_fraction_theta_max 0.937
_diffrn_measurement_device Area
_diffrn_measurement_device_type 'New Xcalibur, Atlas'
_diffrn_measurement_method \w
_diffrn_radiation_monochromator graphite
_diffrn_radiation_source 'Enhance (Mo) X-ray Source'
_diffrn_radiation_type 'Mo K\a'
_diffrn_radiation_wavelength 0.71073
_diffrn_reflns_av_R_equivalents 0.047
_diffrn_reflns_limit_h_max 7
_diffrn_reflns_limit_h_min -8
_diffrn_reflns_limit_k_max 12
_diffrn_reflns_limit_k_min -12
_diffrn_reflns_limit_l_max 19
_diffrn_reflns_limit_l_min -19
_diffrn_reflns_number 18676
_diffrn_reflns_theta_full 27.391
_diffrn_reflns_theta_max 29.694
_diffrn_reflns_theta_min 2.481
_diffrn_standards_number 0
_exptl_absorpt_coefficient_mu 0.082
_exptl_absorpt_correction_T_max 0.99
_exptl_absorpt_correction_T_min 0.98
_exptl_absorpt_correction_type multi-scan
_exptl_absorpt_process_details
;
CrysAlisPro, Agilent Technologies,
Version 1.171.37.21t (release 24-10-2013 CrysAlis171 .NET)
(compiled Oct 24 2013,16:12:21)
Empirical absorption correction using spherical harmonics,
 implemented in SCALE3 ABSPACK scaling algorithm.
;
_exptl_crystal_colour yellow
_exptl_crystal_density_diffrn 1.337
_exptl_crystal_density_method 'not measured'
_exptl_crystal_description block
_exptl_crystal_F_000 352
_exptl_crystal_size_max 0.336
_exptl_crystal_size_mid 0.166
_exptl_crystal_size_min 0.089
_refine_diff_density_max 0.39
_refine_diff_density_min -0.34
_refine_ls_extinction_method None
_refine_ls_goodness_of_fit_ref 1.0238
_refine_ls_hydrogen_treatment refxyz
_refine_ls_matrix_type full
_refine_ls_number_parameters 142
_refine_ls_number_reflns 1311
_refine_ls_number_restraints 0
_refine_ls_R_factor_all 0.0610
_refine_ls_R_factor_gt 0.0428
_refine_ls_shift/su_max 0.0013218
_refine_ls_shift/su_mean 0.0001293
_refine_ls_structure_factor_coef Fsqd
_refine_ls_weighting_details
;
 Method= Modified Sheldrick 
 w=1/[\s^2^(F^2^) + ( 0.03P)^2^ + 0.29P] 
 ,where P=(max(Fo^2^,0) + 2Fc^2^)/3 
;
_refine_ls_weighting_scheme calc
_refine_ls_wR_factor_all 0.0909
_refine_ls_wR_factor_gt 0.0803
_refine_ls_wR_factor_ref 0.0909
_reflns_limit_h_max 8
_reflns_limit_h_min 0
_reflns_limit_k_max 12
_reflns_limit_k_min 0
_reflns_limit_l_max 19
_reflns_limit_l_min 0
_reflns_number_gt 1076
_reflns_number_total 1311
_reflns_threshold_expression I>2.0\s(I)
_oxford_diffrn_Wilson_B_factor 2.14
_oxford_diffrn_Wilson_scale 0.03
_oxford_refine_ls_r_factor_ref 0.0610
_oxford_refine_ls_scale 5.85(18)
_oxford_reflns_number_all 1311
_oxford_reflns_threshold_expression_ref I>-10.0\s(I)
_oxford_structure_analysis_title 'Z:\ban1424X\Tony_ban1424X_data\b At 15:14 on'
_cod_data_source_file jo9b02725_si_007.cif
_cod_data_source_block ban1424X
_cod_original_sg_symbol_Hall 'P 2ac 2ab '
_cod_original_sg_symbol_H-M 'P 21 21 21 '
_cod_database_code 4037689

loop_
_symmetry_equiv_pos_as_xyz
x,y,z
x+1/2,-y+1/2,-z
-x,y+1/2,-z+1/2
-x+1/2,-y,z+1/2

loop_
_atom_site_label
_atom_site_type_symbol
_atom_site_fract_x
_atom_site_fract_y
_atom_site_fract_z
_atom_site_U_iso_or_equiv
_atom_site_occupancy
_atom_site_adp_type
N1 N 0.9576(3) 0.59347(17) 0.67940(12) 0.0278 1.0000 Uani
C2 C 0.9413(4) 0.7122(2) 0.71845(15) 0.0272 1.0000 Uani
C3 C 0.7569(3) 0.7971(2) 0.69952(14) 0.0256 1.0000 Uani
C4 C 0.5785(3) 0.75879(19) 0.63972(13) 0.0240 1.0000 Uani
C5 C 0.5911(4) 0.6306(2) 0.59677(13) 0.0249 1.0000 Uani
C6 C 0.4260(4) 0.5793(2) 0.53430(14) 0.0292 1.0000 Uani
C7 C 0.4547(4) 0.4567(2) 0.49371(16) 0.0348 1.0000 Uani
C8 C 0.6498(5) 0.3811(2) 0.51380(17) 0.0381 1.0000 Uani
C9 C 0.8125(4) 0.4275(2) 0.57490(16) 0.0329 1.0000 Uani
C10 C 0.7873(4) 0.5531(2) 0.61816(15) 0.0260 1.0000 Uani
N11 N 0.7147(3) 0.92436(17) 0.73021(13) 0.0286 1.0000 Uani
C12 C 0.5157(4) 0.9661(2) 0.68959(15) 0.0307 1.0000 Uani
C13 C 0.4251(4) 0.8682(2) 0.63421(14) 0.0295 1.0000 Uani
H21 H 1.062(4) 0.738(2) 0.7610(15) 0.0319 1.0000 Uiso
H61 H 0.291(4) 0.632(2) 0.5215(16) 0.0348 1.0000 Uiso
H71 H 0.340(5) 0.423(2) 0.4494(17) 0.0416 1.0000 Uiso
H81 H 0.674(5) 0.294(3) 0.4818(17) 0.0463 1.0000 Uiso
H91 H 0.954(4) 0.376(3) 0.5883(16) 0.0391 1.0000 Uiso
H121 H 0.456(4) 1.059(2) 0.7021(15) 0.0371 1.0000 Uiso
H131 H 0.282(4) 0.875(3) 0.5976(15) 0.0354 1.0000 Uiso
H111 H 0.803(4) 0.977(2) 0.7640(17) 0.0351 1.0000 Uiso

loop_
_atom_site_aniso_label
_atom_site_aniso_U_11
_atom_site_aniso_U_22
_atom_site_aniso_U_33
_atom_site_aniso_U_23
_atom_site_aniso_U_13
_atom_site_aniso_U_12
N1 0.0248(9) 0.0257(9) 0.0329(9) 0.0016(7) -0.0024(8) 0.0006(7)
C2 0.0235(10) 0.0281(10) 0.0301(10) 0.0015(9) -0.0035(9) -0.0036(9)
C3 0.0266(10) 0.0226(10) 0.0275(10) 0.0012(8) 0.0022(9) -0.0036(9)
C4 0.0219(9) 0.0249(10) 0.0253(9) 0.0017(8) 0.0024(9) -0.0033(8)
C5 0.0254(10) 0.0254(10) 0.0238(10) 0.0035(8) 0.0006(9) -0.0023(9)
C6 0.0269(10) 0.0299(11) 0.0308(10) 0.0040(9) -0.0024(10) -0.0032(10)
C7 0.0389(13) 0.0311(12) 0.0343(12) -0.0004(9) -0.0085(11) -0.0105(11)
C8 0.0497(14) 0.0231(12) 0.0415(13) -0.0031(10) -0.0042(12) -0.0033(11)
C9 0.0364(12) 0.0258(11) 0.0366(12) 0.0005(10) -0.0019(11) 0.0025(10)
C10 0.0266(10) 0.0243(10) 0.0271(10) 0.0018(8) 0.0000(9) -0.0032(9)
N11 0.0286(9) 0.0247(9) 0.0325(9) -0.0033(8) -0.0017(8) -0.0011(8)
C12 0.0302(12) 0.0286(12) 0.0332(11) 0.0019(9) 0.0040(10) 0.0029(9)
C13 0.0262(10) 0.0322(11) 0.0301(11) 0.0019(9) -0.0002(10) 0.0026(9)

loop_
_atom_type_symbol
_atom_type_scat_dispersion_real
_atom_type_scat_dispersion_imag
_atom_type_scat_Cromer_Mann_a1
_atom_type_scat_Cromer_Mann_b1
_atom_type_scat_Cromer_Mann_a2
_atom_type_scat_Cromer_Mann_b2
_atom_type_scat_Cromer_Mann_a3
_atom_type_scat_Cromer_Mann_b3
_atom_type_scat_Cromer_Mann_a4
_atom_type_scat_Cromer_Mann_b4
_atom_type_scat_Cromer_Mann_c
_atom_type_scat_source
C 0.0033 0.0016 2.3100 20.8439 1.0200 10.2075 1.5886 0.5687 0.8650 51.6512 0.2156 'International Tables Vol C 4.2.6.8 and 6.1.1.4'
H 0.0000 0.0000 0.4930 10.5109 0.3229 26.1257 0.1402 3.1424 0.0408 57.7998 0.0030 'International Tables Vol C 4.2.6.8 and 6.1.1.4'
N 0.0061 0.0033 12.2126 0.0057 3.1322 9.8933 2.0125 28.9975 1.1663 0.5826 -11.5290 'International Tables Vol C 4.2.6.8 and 6.1.1.4'

loop_
_geom_angle_atom_site_label_1
_geom_angle_atom_site_label_2
_geom_angle_atom_site_label_3
_geom_angle
_geom_angle_publ_flag
C2 N1 C10 118.58(19) yes
N1 C2 C3 121.7(2) yes
N1 C2 H21 116.8(13) no
C3 C2 H21 121.5(13) no
C2 C3 C4 121.45(19) yes
C2 C3 N11 130.13(19) yes
C4 C3 N11 108.41(19) yes
C3 C4 C5 118.04(18) yes
C3 C4 C13 106.86(18) yes
C5 C4 C13 135.03(19) yes
C4 C5 C6 124.4(2) yes
C4 C5 C10 116.45(18) yes
C6 C5 C10 119.16(19) yes
C5 C6 C7 120.7(2) yes
C5 C6 H61 118.3(14) no
C7 C6 H61 121.0(14) no
C6 C7 C8 120.2(2) yes
C6 C7 H71 119.9(15) no
C8 C7 H71 119.9(15) no
C7 C8 C9 120.6(2) yes
C7 C8 H81 119.9(16) no
C9 C8 H81 119.5(16) no
C8 C9 C10 120.5(2) yes
C8 C9 H91 121.4(15) no
C10 C9 H91 118.0(15) no
C5 C10 C9 118.8(2) yes
C5 C10 N1 123.71(18) yes
C9 C10 N1 117.5(2) yes
C3 N11 C12 107.78(19) yes
C3 N11 H111 128.8(15) no
C12 N11 H111 123.0(15) no
N11 C12 C13 110.6(2) yes
N11 C12 H121 120.2(13) no
C13 C12 H121 129.2(13) no
C4 C13 C12 106.35(19) yes
C4 C13 H131 128.3(15) no
C12 C13 H131 125.4(15) no

loop_
_geom_bond_atom_site_label_1
_geom_bond_atom_site_label_2
_geom_bond_distance
_geom_bond_publ_flag
N1 C2 1.321(3) yes
N1 C10 1.383(3) yes
C2 C3 1.402(3) yes
C2 H21 0.96(2) no
C3 C4 1.399(3) yes
C3 N11 1.374(3) yes
C4 C5 1.429(3) yes
C4 C13 1.422(3) yes
C5 C6 1.409(3) yes
C5 C10 1.420(3) yes
C6 C7 1.371(3) yes
C6 H61 0.97(2) no
C7 C8 1.400(4) yes
C7 H71 0.98(3) no
C8 C9 1.370(3) yes
C8 H81 1.00(3) no
C9 C10 1.413(3) yes
C9 H91 0.99(3) no
N11 C12 1.365(3) yes
N11 H111 0.88(3) no
C12 C13 1.368(3) yes
C12 H121 1.01(2) no
C13 H131 0.99(2) no

loop_
_geom_contact_atom_site_label_1
_geom_contact_atom_site_label_2
_geom_contact_distance
_geom_contact_site_symmetry_2
_geom_contact_publ_flag
N1 C6 3.431(3) 1_655 no
N1 N11 2.866(2) 3_746 no
N11 N1 2.866(2) 3_756 no
C2 C13 3.449(3) 1_655 no
C4 C6 3.591(3) 2_566 no
C5 C12 3.515(3) 3_646 no
C6 N1 3.431(3) 1_455 no
C6 C4 3.591(3) 2_466 no
C10 C12 3.372(3) 3_646 no
C12 C10 3.372(3) 3_656 no
C12 C5 3.515(3) 3_656 no
C13 C2 3.449(3) 1_455 no

loop_
_geom_hbond_atom_site_label_D
_geom_hbond_atom_site_label_H
_geom_hbond_atom_site_label_A
_geom_hbond_site_symmetry_A
_geom_hbond_angle_DHA
_geom_hbond_distance_DH
_geom_hbond_distance_HA
_geom_hbond_distance_DA
_geom_hbond_publ_flag
N11 H111 N1 3_756 170(2) 0.88(3) 1.99(3) 2.866(3) yes

loop_
_geom_torsion_atom_site_label_1
_geom_torsion_atom_site_label_2
_geom_torsion_atom_site_label_3
_geom_torsion_atom_site_label_4
_geom_torsion
_geom_torsion_publ_flag
C10 N1 C2 C3 0.1(3) no
C2 N1 C10 C5 -2.0(3) no
C2 N1 C10 C9 178.0(2) no
C12 N11 C3 C2 178.0(2) no
C12 N11 C3 C4 -0.8(2) no
C3 N11 C12 C13 1.0(2) no
N1 C2 C3 N11 -177.4(2) no
N1 C2 C3 C4 1.4(3) no
N11 C3 C4 C5 177.91(17) no
N11 C3 C4 C13 0.4(2) no
C2 C3 C4 C5 -1.1(3) no
C2 C3 C4 C13 -178.54(19) no
C3 C4 C5 C6 -179.23(19) no
C3 C4 C5 C10 -0.6(3) no
C13 C4 C5 C6 -2.6(4) no
C13 C4 C5 C10 176.0(2) no
C3 C4 C13 C12 0.1(2) no
C5 C4 C13 C12 -176.7(2) no
C4 C5 C6 C7 177.9(2) no
C10 C5 C6 C7 -0.7(3) no
C4 C5 C10 N1 2.2(3) no
C4 C5 C10 C9 -177.73(19) no
C6 C5 C10 N1 -179.13(19) no
C6 C5 C10 C9 1.0(3) no
C5 C6 C7 C8 -0.2(3) no
C6 C7 C8 C9 0.9(4) no
C7 C8 C9 C10 -0.6(4) no
C8 C9 C10 N1 179.7(2) no
C8 C9 C10 C5 -0.4(3) no
N11 C12 C13 C4 -0.7(2) no
